data_8000228
loop_
_publ_author_name
'Kosaka, Tomoyo'
'Inoue, Yoshihisa'
'Mori, Tadashi'

_publ_section_title
;
 Toroidal Interaction and Propeller Chirality of Hexaarylbenzenes. Dynamic
 Domino Inversion Revealed by Combined Experimental and Theoretical
 Circular Dichroism Studies.
;
_journal_issue 5
_journal_name_full 'The journal of physical chemistry letters'
_journal_page_first 783
_journal_page_last 788
_journal_paper_doi 10.1021/acs.jpclett.6b00179
_journal_volume 7
_journal_year 2016
_chemical_absolute_configuration 'CHOOSE rm ad rmad syn or unk'
_chemical_formula_moiety 'C48 H42 O6'
_chemical_formula_sum 'C48 H42 O6'
_chemical_formula_weight 714.86
_space_group_crystal_system monoclinic
_space_group_IT_number 9
_space_group_name_Hall 'C -2yc'
_space_group_name_H-M_alt 'C 1 c 1'
_symmetry_space_group_name_Hall 'C -2yc'
_symmetry_space_group_name_H-M 'C 1 c 1'
_atom_sites_solution_hydrogens geom
_atom_sites_solution_primary direct
_atom_sites_solution_secondary difmap
_cell_angle_alpha 90.0000
_cell_angle_beta 100.915(3)
_cell_angle_gamma 90.0000
_cell_formula_units_Z 4
_cell_length_a 14.5496(9)
_cell_length_b 25.3475(14)
_cell_length_c 10.4535(7)
_cell_measurement_reflns_used 14959
_cell_measurement_temperature 123
_cell_measurement_theta_max 60.15
_cell_measurement_theta_min 3.48
_cell_volume 3785.5(4)
_computing_cell_refinement 'RAPID AUTO'
_computing_data_collection 'RAPID AUTO (Rigaku, ????)'
_computing_data_reduction 'RAPID AUTO'
_computing_molecular_graphics 'CrystalStructure 4.1'
_computing_publication_material 'CrystalStructure 4.1 (Rigaku, 2014)'
_computing_structure_refinement 'SHELXL2013 (Sheldrick, 2008)'
_computing_structure_solution 'SIR92 (Altomare, et al., 1994)'
_diffrn_ambient_temperature 123
_diffrn_detector_area_resol_mean 10.000
_diffrn_measured_fraction_theta_full 0.820
_diffrn_measured_fraction_theta_max 1.000
_diffrn_measurement_device_type 'Rigaku R-AXIS RAPID'
_diffrn_measurement_method \w
_diffrn_radiation_type 'Cu K\a'
_diffrn_radiation_wavelength 1.54187
_diffrn_reflns_av_R_equivalents 0.1529
_diffrn_reflns_laue_measured_fraction_full 0.820
_diffrn_reflns_laue_measured_fraction_max 1.000
_diffrn_reflns_limit_h_max 16
_diffrn_reflns_limit_h_min -16
_diffrn_reflns_limit_k_max 28
_diffrn_reflns_limit_k_min -28
_diffrn_reflns_limit_l_max 11
_diffrn_reflns_limit_l_min -11
_diffrn_reflns_number 27686
_diffrn_reflns_point_group_measured_fraction_full 0.811
_diffrn_reflns_point_group_measured_fraction_max 0.988
_diffrn_reflns_theta_full 67.687
_diffrn_reflns_theta_max 59.983
_diffrn_reflns_theta_min 3.487
_diffrn_standards_number 0
_exptl_absorpt_coefficient_mu 0.653
_exptl_absorpt_correction_T_max 0.968
_exptl_absorpt_correction_T_min 0.607
_exptl_absorpt_correction_type multi-scan
_exptl_absorpt_process_details 'ABSCOR (Rigaku, 1995)'
_exptl_crystal_colour colorless
_exptl_crystal_density_diffrn 1.254
_exptl_crystal_density_method 'not measured'
_exptl_crystal_description needle
_exptl_crystal_F_000 1512.00
_exptl_crystal_size_max 0.150
_exptl_crystal_size_mid 0.050
_exptl_crystal_size_min 0.050
_refine_diff_density_max 0.24
_refine_diff_density_min -0.26
_refine_ls_abs_structure_details
;
 Flack x determined using 597 quotients [(I+)-(I-)]/[(I+)+(I-)]
 (Parsons and Flack (2004), Acta Cryst. A60, s61).
;
_refine_ls_abs_structure_Flack -0.4(5)
_refine_ls_extinction_method none
_refine_ls_goodness_of_fit_ref 0.846
_refine_ls_hydrogen_treatment constr
_refine_ls_number_parameters 515
_refine_ls_number_reflns 5569
_refine_ls_number_restraints 2
_refine_ls_R_factor_all 0.2180
_refine_ls_R_factor_gt 0.0640
_refine_ls_shift/su_max 0.000
_refine_ls_structure_factor_coef Fsqd
_refine_ls_weighting_details 'w = 1/[\s^2^(Fo^2^)+(0.0623P)^2^+0.0000P] where P=(Fo^2^+2Fc^2^)/3'
_refine_ls_weighting_scheme calc
_refine_ls_wR_factor_gt 0.1210
_refine_ls_wR_factor_ref 0.1767
_reflns_number_gt 1849
_reflns_number_total 5569
_reflns_threshold_expression F^2^>2.0\s(F^2^)
_cod_data_source_file jz6b00179_si_002.cif
_cod_data_source_block HAB0
_cod_depositor_comments 'Adding full bibliography for 8000227--8000228.cif.'
_cod_original_cell_volume 3785.4(4)
_cod_database_code 8000228
_shelxl_res_file
;
TITL HAB0
CELL  1.54187 14.54962 25.34751 10.45345 90.000 100.915 90.000
ZERR  4 0.00089 0.00141 0.00066 0.000 0.003 0.000
LATT -7
SYMM    +X,    -Y, .50+Z
SFAC C H O
UNIT 192 168 24
L.S. 5
FMAP 2
PLAN -21
WPDB -2
HTAB
LIST 4
TEMP -150.0
ACTA
SIZE 0.150 0.050 0.050
WGHT    0.062300
FVAR       0.54081
O1    3    0.369904    0.529415    0.362253    11.00000    0.05079    0.07216 =
         0.09146    0.00483    0.00673   -0.01538
O2    3    0.734156    0.326816    0.539809    11.00000    0.06826    0.04365 =
         0.07413    0.00488    0.01301   -0.00382
O3    3    1.213596    0.404903    0.561140    11.00000    0.05740    0.06025 =
         0.09627    0.01146    0.01647    0.02542
O4    3    1.317423    0.673191    0.477618    11.00000    0.07124    0.06764 =
         0.09440   -0.00269    0.02971   -0.01787
O5    3    0.960555    0.865933    0.420568    11.00000    0.07711    0.04235 =
         0.09920    0.00159    0.01239   -0.00208
O6    3    0.503755    0.794724    0.402160    11.00000    0.07563    0.05051 =
         0.08610    0.00052    0.01999    0.01644
C1    1    0.754634    0.581202    0.464278    11.00000    0.04304    0.04953 =
         0.05294    0.00035    0.00151   -0.00690
C2    1    0.826887    0.541865    0.486703    11.00000    0.03640    0.03502 =
         0.06930   -0.00321   -0.00798    0.00011
C3    1    0.922037    0.555886    0.493742    11.00000    0.04907    0.03026 =
         0.06166   -0.00417    0.00626    0.00397
C4    1    0.945992    0.609774    0.481901    11.00000    0.04628    0.03585 =
         0.05787    0.00336   -0.00033   -0.00294
C5    1    0.875067    0.648487    0.466938    11.00000    0.05383    0.02994 =
         0.06729   -0.00119    0.00676   -0.00202
C6    1    0.781231    0.635401    0.459260    11.00000    0.04966    0.03839 =
         0.06267    0.01338    0.00200    0.00825
C7    1    0.652772    0.565968    0.441888    11.00000    0.02932    0.03732 =
         0.09042   -0.01261    0.00631   -0.00723
C8    1    0.598433    0.575602    0.321352    11.00000    0.05239    0.04686 =
         0.08171    0.01105    0.00080   -0.00077
H1    2    0.617615    0.594309    0.245853    11.00000    0.12146
C9    1    0.505276    0.562054    0.295708    11.00000    0.04882    0.05471 =
         0.07541    0.00400   -0.00394   -0.00009
H2    2    0.459807    0.571270    0.224555    11.00000    0.02539
C10   1    0.464098    0.541566    0.396150    11.00000    0.05148    0.04702 =
         0.09434   -0.00747    0.00178   -0.00481
C11   1    0.518235    0.531745    0.515818    11.00000    0.04658    0.06684 =
         0.10044    0.01579    0.02625   -0.00715
H3    2    0.481626    0.520433    0.585935    11.00000    0.02881
C12   1    0.612805    0.544620    0.537865    11.00000    0.05262    0.06463 =
         0.07862    0.00423    0.00345   -0.00418
AFIX  43
H4    2    0.650252    0.538431    0.621318    11.00000   -1.20000
AFIX   0
C13   1    0.799656    0.485331    0.496643    11.00000    0.04538    0.03239 =
         0.07859    0.00624   -0.01031    0.00267
C14   1    0.747387    0.457610    0.395135    11.00000    0.07279    0.05636 =
         0.06015    0.00891   -0.01409   -0.01569
H5    2    0.734262    0.474396    0.322598    11.00000    0.02919
C15   1    0.723519    0.405079    0.404446    11.00000    0.07053    0.03696 =
         0.09822   -0.00931    0.01409   -0.00584
AFIX  43
H6    2    0.688220    0.386827    0.332112    11.00000   -1.20000
AFIX   0
C16   1    0.752522    0.380383    0.521382    11.00000    0.06082    0.03309 =
         0.07864    0.00369    0.01470    0.00521
C17   1    0.804521    0.406067    0.627278    11.00000    0.05706    0.04736 =
         0.05888   -0.01137    0.00473   -0.00446
AFIX  43
H7    2    0.823826    0.387981    0.707463    11.00000   -1.20000
AFIX   0
C18   1    0.828289    0.458617    0.615295    11.00000    0.05448    0.03669 =
         0.06594   -0.02112   -0.00322    0.00398
AFIX  43
H8    2    0.864090    0.476618    0.687657    11.00000   -1.20000
AFIX   0
C19   1    0.996286    0.514884    0.509974    11.00000    0.05972    0.03937 =
         0.06452   -0.00326    0.01686    0.01548
C20   1    0.994680    0.472954    0.425367    11.00000    0.07468    0.05333 =
         0.05706    0.00431    0.02020    0.00642
AFIX  43
H9    2    0.943856    0.470074    0.353785    11.00000   -1.20000
AFIX   0
C21   1    1.064506    0.434748    0.440737    11.00000    0.06878    0.03815 =
         0.08691    0.01077    0.01803    0.01293
AFIX  43
H10   2    1.060552    0.406094    0.381364    11.00000   -1.20000
AFIX   0
C22   1    1.139691    0.438828    0.543125    11.00000    0.06170    0.04365 =
         0.07801    0.00201    0.01510   -0.00223
C23   1    1.142579    0.480655    0.628226    11.00000    0.05999    0.05168 =
         0.08009    0.01121    0.00692    0.00627
AFIX  43
H11   2    1.194561    0.484153    0.697963    11.00000   -1.20000
AFIX   0
C24   1    1.071912    0.517359    0.614313    11.00000    0.05894    0.05146 =
         0.07033   -0.00862    0.01871    0.01028
AFIX  43
H12   2    1.074537    0.544856    0.676655    11.00000   -1.20000
AFIX   0
C25   1    1.044356    0.625121    0.479813    11.00000    0.04482    0.03475 =
         0.07025   -0.00591    0.02411   -0.01864
C26   1    1.083453    0.617912    0.369090    11.00000    0.06005    0.04427 =
         0.06698   -0.00255   -0.00013    0.00259
AFIX  43
H13   2    1.046865    0.601692    0.294550    11.00000   -1.20000
AFIX   0
C27   1    1.172589    0.633417    0.364424    11.00000    0.05312    0.04653 =
         0.09215   -0.00852    0.01309   -0.01728
H14   2    1.195115    0.623437    0.275857    11.00000    0.05852
C28   1    1.227430    0.655751    0.470866    11.00000    0.04688    0.03861 =
         0.08076    0.00384   -0.00049   -0.01043
C29   1    1.191774    0.662766    0.584431    11.00000    0.05853    0.05016 =
         0.05782    0.00330    0.00491   -0.01171
AFIX  43
H15   2    1.229872    0.677308    0.660082    11.00000   -1.20000
AFIX   0
C30   1    1.100128    0.648284    0.585685    11.00000    0.05483    0.03477 =
         0.08929   -0.00120   -0.00153   -0.00211
AFIX  43
H16   2    1.075132    0.654549    0.661930    11.00000   -1.20000
AFIX   0
C31   1    0.898127    0.704747    0.451957    11.00000    0.05236    0.04396 =
         0.06865   -0.01121   -0.00314   -0.00438
C32   1    0.901294    0.727559    0.330876    11.00000    0.06986    0.03931 =
         0.07654   -0.00699    0.00502   -0.00444
AFIX  43
H17   2    0.889353    0.705789    0.255575    11.00000   -1.20000
AFIX   0
C33   1    0.921133    0.780667    0.315757    11.00000    0.06081    0.03815 =
         0.07665    0.00597    0.00748    0.00549
AFIX  43
H18   2    0.921383    0.794854    0.231707    11.00000   -1.20000
AFIX   0
C34   1    0.940263    0.812093    0.423928    11.00000    0.04709    0.03838 =
         0.08434   -0.00357    0.00192    0.00121
C35   1    0.940641    0.792605    0.546489    11.00000    0.05685    0.04445 =
         0.05033   -0.00979    0.00838   -0.00410
H19   2    0.947409    0.818151    0.629023    11.00000    0.01812
C36   1    0.919563    0.738075    0.557968    11.00000    0.06458    0.04248 =
         0.07554    0.01178    0.01195   -0.00288
AFIX  43
H20   2    0.920296    0.724018    0.642399    11.00000   -1.20000
AFIX   0
C37   1    0.706407    0.677065    0.446282    11.00000    0.04011    0.03039 =
         0.07828    0.00207    0.01019    0.00512
C38   1    0.676945    0.703477    0.329691    11.00000    0.06154    0.04247 =
         0.06425    0.00322    0.02041   -0.00585
AFIX  43
H21   2    0.703038    0.694567    0.255819    11.00000   -1.20000
AFIX   0
C39   1    0.611028    0.742033    0.320043    11.00000    0.06791    0.03872 =
         0.11077    0.00504    0.03246    0.01260
AFIX  43
H22   2    0.593660    0.760658    0.240259    11.00000   -1.20000
AFIX   0
C40   1    0.568819    0.754702    0.423526    11.00000    0.04255    0.03325 =
         0.08795   -0.00454   -0.00598    0.01291
C41   1    0.597562    0.729518    0.541900    11.00000    0.05985    0.05015 =
         0.08217   -0.00675    0.02218    0.01338
AFIX  43
H23   2    0.572156    0.739222    0.615824    11.00000   -1.20000
AFIX   0
C42   1    0.664682    0.689537    0.550591    11.00000    0.05014    0.04895 =
         0.09058    0.00502    0.00746    0.00021
H24   2    0.689044    0.673531    0.638591    11.00000    0.05560
C43   1    0.324826    0.511863    0.464384    11.00000    0.06496    0.12893 =
         0.09737    0.00111    0.01018   -0.02879
AFIX  33
H25   2    0.258790    0.504503    0.428939    11.00000   -1.20000
H26   2    0.355372    0.479659    0.503230    11.00000   -1.20000
H27   2    0.329332    0.539363    0.531179    11.00000   -1.20000
AFIX   0
C44   1    0.686611    0.297015    0.433416    11.00000    0.05808    0.04682 =
         0.08867   -0.00040   -0.00036    0.00995
AFIX  33
H28   2    0.679111    0.260634    0.461470    11.00000   -1.20000
H29   2    0.624854    0.312567    0.401554    11.00000   -1.20000
H30   2    0.722879    0.297164    0.363401    11.00000   -1.20000
AFIX   0
C45   1    1.220256    0.367757    0.462466    11.00000    0.08247    0.06353 =
         0.11256   -0.02228    0.03578    0.00943
AFIX  33
H31   2    1.276606    0.346243    0.489010    11.00000   -1.20000
H32   2    1.164900    0.344925    0.448600    11.00000   -1.20000
H33   2    1.223880    0.386347    0.381370    11.00000   -1.20000
AFIX   0
C46   1    1.351651    0.670994    0.359640    11.00000    0.05385    0.05825 =
         0.13868   -0.00471    0.03169   -0.01150
AFIX  33
H34   2    1.416096    0.684210    0.374394    11.00000   -1.20000
H35   2    1.350371    0.634407    0.329051    11.00000   -1.20000
H36   2    1.312180    0.692845    0.293817    11.00000   -1.20000
AFIX   0
C47   1    0.954295    0.889960    0.294660    11.00000    0.09286    0.05127 =
         0.11013    0.01480    0.00595   -0.00215
AFIX  33
H37   2    0.970052    0.927490    0.305417    11.00000   -1.20000
H38   2    0.998167    0.872582    0.247756    11.00000   -1.20000
H39   2    0.890399    0.886189    0.244964    11.00000   -1.20000
AFIX   0
C48   1    0.459365    0.808019    0.508505    11.00000    0.07479    0.07575 =
         0.10050   -0.00424    0.01794    0.02218
AFIX  33
H40   2    0.414735    0.836786    0.482503    11.00000   -1.20000
H41   2    0.426112    0.777111    0.533009    11.00000   -1.20000
H42   2    0.506778    0.819285    0.582999    11.00000   -1.20000
AFIX   0
HKLF 4
 
REM  HAB0
REM R1 =  0.0640 for    1849 Fo > 4sig(Fo)  and  0.2180 for all    5569 data
REM    515 parameters refined using      2 restraints
 
END  
     
WGHT      0.0622      0.0000 

REM Instructions for potential hydrogen bonds
EQIV $1 x, -y+1, z-1/2
HTAB C27 O3_$1
EQIV $2 x+1/2, y-1/2, z
HTAB C45 O6_$2

REM Highest difference peak  0.239,  deepest hole -0.258,  1-sigma level  0.061
Q1    1   0.8450  0.5997  0.4839  11.00000  0.05    0.24
Q2    1   0.8544  0.5804  0.6368  11.00000  0.05    0.24
Q3    1   0.3401  0.5245  0.2664  11.00000  0.05    0.23
Q4    1   1.2758  0.3599  0.2991  11.00000  0.05    0.22
Q5    1   1.2831  0.3587  0.5497  11.00000  0.05    0.22
Q6    1   0.9815  0.7506  0.1897  11.00000  0.05    0.22
Q7    1   1.1682  0.3320  0.2722  11.00000  0.05    0.22
Q8    1   0.7395  0.3054  0.3420  11.00000  0.05    0.22
Q9    1   0.7794  0.5592  0.6050  11.00000  0.05    0.21
Q10   1   1.1265  0.6035  0.2149  11.00000  0.05    0.21
Q11   1   0.8682  0.5894  0.3381  11.00000  0.05    0.21
Q12   1   0.6700  0.3278  0.3245  11.00000  0.05    0.21
Q13   1   0.9736  0.4601  0.5062  11.00000  0.05    0.21
Q14   1   0.5480  0.5783  0.3762  11.00000  0.05    0.21
Q15   1   0.4595  0.8343  0.6785  11.00000  0.05    0.21
Q16   1   1.1801  0.7271  0.5518  11.00000  0.05    0.21
Q17   1   0.9569  0.8258  0.2727  11.00000  0.05    0.20
Q18   1   0.8980  0.3722  0.6653  11.00000  0.05    0.20
Q19   1   0.9088  0.7282  0.1516  11.00000  0.05    0.20
Q20   1   0.0777  0.0391  0.1421  11.00000  0.05    0.20
Q21   1   0.7720  0.5627  0.3011  11.00000  0.05    0.20
;

loop_
_symmetry_equiv_pos_site_id
_space_group_symop_operation_xyz
1 +X,+Y,+Z
2 +X,-Y,1/2+Z
3 1/2+X,1/2+Y,+Z
4 1/2+X,1/2-Y,1/2+Z

loop_
_atom_site_label
_atom_site_type_symbol
_atom_site_fract_x
_atom_site_fract_y
_atom_site_fract_z
_atom_site_U_iso_or_equiv
_atom_site_adp_type
_atom_site_occupancy
_atom_site_site_symmetry_multiplicity
_atom_site_calc_flag
_atom_site_refinement_flags
O1 O 0.3699(6) 0.5294(3) 0.3623(10) 0.072(3) Uani 1 4 d .
O2 O 0.7342(6) 0.3268(3) 0.5398(9) 0.062(3) Uani 1 4 d .
O3 O 1.2136(6) 0.4049(3) 0.5611(9) 0.071(3) Uani 1 4 d .
O4 O 1.3174(7) 0.6732(4) 0.4776(10) 0.076(3) Uani 1 4 d .
O5 O 0.9606(6) 0.8659(3) 0.4206(10) 0.073(3) Uani 1 4 d .
O6 O 0.5038(6) 0.7947(3) 0.4022(10) 0.070(3) Uani 1 4 d .
C1 C 0.7546(9) 0.5812(5) 0.4643(12) 0.049(3) Uani 1 4 d .
C2 C 0.8269(8) 0.5419(4) 0.4867(12) 0.049(4) Uani 1 4 d .
C3 C 0.9220(9) 0.5559(5) 0.4937(12) 0.048(3) Uani 1 4 d .
C4 C 0.9460(8) 0.6098(5) 0.4819(11) 0.048(3) Uani 1 4 d .
C5 C 0.8751(9) 0.6485(5) 0.4669(13) 0.051(4) Uani 1 4 d .
C6 C 0.7812(9) 0.6354(5) 0.4593(12) 0.051(4) Uani 1 4 d .
C7 C 0.6528(8) 0.5660(5) 0.4419(17) 0.053(4) Uani 1 4 d .
C8 C 0.5984(11) 0.5756(5) 0.3214(18) 0.062(4) Uani 1 4 d .
C9 C 0.5053(11) 0.5621(5) 0.2957(18) 0.062(4) Uani 1 4 d .
C10 C 0.4641(11) 0.5416(5) 0.3962(19) 0.066(5) Uani 1 4 d .
C11 C 0.5182(11) 0.5317(5) 0.5158(19) 0.070(5) Uani 1 4 d .
C12 C 0.6128(10) 0.5446(5) 0.5379(15) 0.066(4) Uani 1 4 d .
C13 C 0.7997(8) 0.4853(5) 0.4966(14) 0.055(4) Uani 1 4 d .
C14 C 0.7474(10) 0.4576(6) 0.3951(17) 0.067(5) Uani 1 4 d .
C15 C 0.7235(9) 0.4051(5) 0.4044(15) 0.069(4) Uani 1 4 d .
C16 C 0.7525(9) 0.3804(5) 0.5214(16) 0.057(4) Uani 1 4 d .
C17 C 0.8045(9) 0.4061(5) 0.6273(13) 0.055(4) Uani 1 4 d .
C18 C 0.8283(8) 0.4586(4) 0.6153(13) 0.054(4) Uani 1 4 d .
C19 C 0.9963(10) 0.5149(5) 0.5100(14) 0.054(4) Uani 1 4 d .
C20 C 0.9947(10) 0.4729(5) 0.4254(13) 0.061(4) Uani 1 4 d .
C21 C 1.0645(10) 0.4348(5) 0.4407(14) 0.064(4) Uani 1 4 d .
C22 C 1.1397(11) 0.4388(5) 0.5431(15) 0.061(4) Uani 1 4 d .
C23 C 1.1426(9) 0.4807(5) 0.6282(13) 0.065(4) Uani 1 4 d .
C24 C 1.0719(9) 0.5174(5) 0.6143(13) 0.059(4) Uani 1 4 d .
C25 C 1.0444(9) 0.6251(4) 0.4798(15) 0.048(4) Uani 1 4 d .
C26 C 1.0835(10) 0.6179(4) 0.3691(15) 0.059(4) Uani 1 4 d .
C27 C 1.1726(10) 0.6334(5) 0.3644(18) 0.064(4) Uani 1 4 d .
C28 C 1.2274(10) 0.6558(5) 0.4709(18) 0.057(4) Uani 1 4 d .
C29 C 1.1918(10) 0.6628(4) 0.5844(15) 0.056(4) Uani 1 4 d .
C30 C 1.1001(9) 0.6483(4) 0.5857(14) 0.062(4) Uani 1 4 d .
C31 C 0.8981(8) 0.7047(5) 0.4520(16) 0.057(4) Uani 1 4 d .
C32 C 0.9013(9) 0.7276(5) 0.3309(16) 0.063(4) Uani 1 4 d .
C33 C 0.9211(9) 0.7807(5) 0.3158(15) 0.059(4) Uani 1 4 d .
C34 C 0.9403(9) 0.8121(5) 0.4239(17) 0.058(4) Uani 1 4 d .
C35 C 0.9406(8) 0.7926(5) 0.5465(16) 0.051(4) Uani 1 4 d .
C36 C 0.9196(9) 0.7381(5) 0.5580(14) 0.061(4) Uani 1 4 d .
C37 C 0.7064(8) 0.6771(4) 0.4463(17) 0.050(4) Uani 1 4 d .
C38 C 0.6769(9) 0.7035(5) 0.3297(14) 0.055(4) Uani 1 4 d .
C39 C 0.6110(9) 0.7420(5) 0.3200(16) 0.070(5) Uani 1 4 d .
C40 C 0.5688(9) 0.7547(5) 0.4235(17) 0.057(4) Uani 1 4 d .
C41 C 0.5976(9) 0.7295(5) 0.5419(15) 0.063(4) Uani 1 4 d .
C42 C 0.6647(10) 0.6895(5) 0.551(2) 0.064(4) Uani 1 4 d .
C43 C 0.3248(11) 0.5119(7) 0.4644(16) 0.098(5) Uani 1 4 d .
C44 C 0.6866(9) 0.2970(5) 0.4334(13) 0.066(4) Uani 1 4 d .
C45 C 1.2203(10) 0.3678(5) 0.4625(15) 0.084(5) Uani 1 4 d .
C46 C 1.3517(10) 0.6710(5) 0.3596(17) 0.082(5) Uani 1 4 d .
C47 C 0.9543(10) 0.8900(5) 0.2947(15) 0.086(5) Uani 1 4 d .
C48 C 0.4594(10) 0.8080(5) 0.5085(14) 0.084(5) Uani 1 4 d .
H1 H 0.61761 0.59431 0.24585 0.1215 Uiso 1 4 calc R
H2 H 0.45981 0.57127 0.22456 0.0254 Uiso 1 4 calc R
H3 H 0.48163 0.52043 0.58593 0.0288 Uiso 1 4 calc R
H4 H 0.65025 0.53843 0.62132 0.0798 Uiso 1 4 calc R
H5 H 0.73426 0.4744 0.3226 0.0292 Uiso 1 4 calc R
H6 H 0.68822 0.38683 0.33211 0.0826 Uiso 1 4 calc R
H7 H 0.82383 0.38798 0.70746 0.0663 Uiso 1 4 calc R
H9 H 0.94386 0.47007 0.35379 0.0728 Uiso 1 4 calc R
H10 H 1.06055 0.40609 0.38136 0.0770 Uiso 1 4 calc R
H11 H 1.19456 0.48415 0.69796 0.0777 Uiso 1 4 calc R
H12 H 1.07454 0.54486 0.67665 0.0713 Uiso 1 4 calc R
H13 H 1.04686 0.60169 0.29455 0.0704 Uiso 1 4 calc R
H14 H 1.19511 0.62344 0.27586 0.0585 Uiso 1 4 calc R
H15 H 1.22987 0.67731 0.66008 0.0676 Uiso 1 4 calc R
H16 H 1.07513 0.65455 0.66193 0.0739 Uiso 1 4 calc R
H17 H 0.88935 0.70579 0.25558 0.0757 Uiso 1 4 calc R
H18 H 0.92138 0.79485 0.23171 0.0711 Uiso 1 4 calc R
H8 H 0.86409 0.47662 0.68766 0.0651 Uiso 1 4 calc R
H19 H 0.94741 0.81815 0.62902 0.0181 Uiso 1 4 calc R
H20 H 0.9203 0.72402 0.6424 0.0732 Uiso 1 4 calc R
H21 H 0.70304 0.69457 0.25582 0.0660 Uiso 1 4 calc R
H22 H 0.59366 0.76066 0.24026 0.0845 Uiso 1 4 calc R
H23 H 0.57216 0.73922 0.61582 0.0755 Uiso 1 4 calc R
H24 H 0.68904 0.67353 0.63859 0.0556 Uiso 1 4 calc R
H25 H 0.25879 0.5045 0.42894 0.1173 Uiso 1 4 calc R
H26 H 0.35537 0.47966 0.50323 0.1173 Uiso 1 4 calc R
H27 H 0.32933 0.53936 0.53118 0.1173 Uiso 1 4 calc R
H28 H 0.67911 0.26063 0.46147 0.0797 Uiso 1 4 calc R
H29 H 0.62485 0.31257 0.40155 0.0797 Uiso 1 4 calc R
H30 H 0.72288 0.29716 0.3634 0.0797 Uiso 1 4 calc R
H31 H 1.27661 0.34624 0.48901 0.1007 Uiso 1 4 calc R
H32 H 1.1649 0.34493 0.4486 0.1007 Uiso 1 4 calc R
H33 H 1.22388 0.38635 0.38137 0.1007 Uiso 1 4 calc R
H34 H 1.4161 0.68421 0.37439 0.0982 Uiso 1 4 calc R
H35 H 1.35037 0.63441 0.32905 0.0982 Uiso 1 4 calc R
H36 H 1.31218 0.69285 0.29382 0.0982 Uiso 1 4 calc R
H37 H 0.97005 0.92749 0.30542 0.1038 Uiso 1 4 calc R
H38 H 0.99817 0.87258 0.24776 0.1038 Uiso 1 4 calc R
H39 H 0.8904 0.88619 0.24496 0.1038 Uiso 1 4 calc R
H40 H 0.41473 0.83679 0.4825 0.1002 Uiso 1 4 calc R
H41 H 0.42611 0.77711 0.53301 0.1002 Uiso 1 4 calc R
H42 H 0.50678 0.81928 0.583 0.1002 Uiso 1 4 calc R

loop_
_atom_site_aniso_label
_atom_site_aniso_U_11
_atom_site_aniso_U_22
_atom_site_aniso_U_33
_atom_site_aniso_U_12
_atom_site_aniso_U_13
_atom_site_aniso_U_23
O1 0.051(6) 0.072(6) 0.091(9) -0.015(5) 0.007(6) 0.005(6)
O2 0.068(7) 0.044(5) 0.074(8) -0.004(5) 0.013(5) 0.005(5)
O3 0.057(6) 0.060(6) 0.096(8) 0.025(5) 0.016(6) 0.011(6)
O4 0.071(8) 0.068(6) 0.094(9) -0.018(5) 0.030(7) -0.003(6)
O5 0.077(7) 0.042(6) 0.099(9) -0.002(5) 0.012(6) 0.002(6)
O6 0.076(7) 0.051(6) 0.086(8) 0.016(5) 0.020(6) 0.001(6)
C1 0.043(8) 0.050(8) 0.053(9) -0.007(7) 0.002(7) 0.000(7)
C2 0.036(8) 0.035(7) 0.069(10) 0.000(6) -0.008(7) -0.003(7)
C3 0.049(9) 0.030(7) 0.062(10) 0.004(6) 0.006(7) -0.004(6)
C4 0.046(9) 0.036(7) 0.058(10) -0.003(6) -0.000(7) 0.003(7)
C5 0.054(9) 0.030(7) 0.067(11) -0.002(6) 0.007(8) -0.001(7)
C6 0.050(9) 0.038(7) 0.063(10) 0.008(7) 0.002(7) 0.013(7)
C7 0.029(8) 0.037(8) 0.090(13) -0.007(6) 0.006(9) -0.013(8)
C8 0.052(10) 0.047(9) 0.082(14) -0.001(7) 0.001(10) 0.011(9)
C9 0.049(11) 0.055(9) 0.075(14) -0.000(8) -0.004(10) 0.004(9)
C10 0.051(11) 0.047(9) 0.094(15) -0.005(7) 0.002(11) -0.007(9)
C11 0.047(11) 0.067(10) 0.100(16) -0.007(8) 0.026(11) 0.016(10)
C12 0.053(10) 0.065(10) 0.079(13) -0.004(8) 0.003(9) 0.004(9)
C13 0.045(9) 0.032(7) 0.079(12) 0.003(6) -0.010(8) 0.006(8)
C14 0.073(11) 0.056(10) 0.060(13) -0.016(8) -0.014(9) 0.009(9)
C15 0.071(11) 0.037(9) 0.098(14) -0.006(7) 0.014(10) -0.009(9)
C16 0.061(10) 0.033(8) 0.079(13) 0.005(7) 0.015(9) 0.004(8)
C17 0.057(9) 0.047(8) 0.059(11) -0.004(7) 0.005(8) -0.011(8)
C18 0.054(9) 0.037(8) 0.066(11) 0.004(7) -0.003(7) -0.021(7)
C19 0.060(9) 0.039(8) 0.065(11) 0.015(7) 0.017(8) -0.003(8)
C20 0.075(11) 0.053(9) 0.057(11) 0.006(8) 0.020(8) 0.004(8)
C21 0.069(11) 0.038(8) 0.087(13) 0.013(8) 0.018(9) 0.011(8)
C22 0.062(11) 0.044(8) 0.078(12) -0.002(8) 0.015(9) 0.002(9)
C23 0.060(10) 0.052(9) 0.080(12) 0.006(8) 0.007(9) 0.011(8)
C24 0.059(10) 0.051(8) 0.070(11) 0.010(7) 0.019(9) -0.009(8)
C25 0.045(9) 0.035(7) 0.070(12) -0.019(6) 0.024(9) -0.006(7)
C26 0.060(10) 0.044(8) 0.067(12) 0.003(7) -0.000(9) -0.003(8)
C27 0.053(10) 0.047(8) 0.092(15) -0.017(8) 0.013(10) -0.009(9)
C28 0.047(10) 0.039(8) 0.081(13) -0.010(7) -0.000(9) 0.004(8)
C29 0.059(10) 0.050(8) 0.058(11) -0.012(7) 0.005(9) 0.003(8)
C30 0.055(10) 0.035(7) 0.089(12) -0.002(7) -0.002(9) -0.001(7)
C31 0.052(9) 0.044(8) 0.069(12) -0.004(7) -0.003(8) -0.011(9)
C32 0.070(11) 0.039(8) 0.077(12) -0.004(7) 0.005(9) -0.007(8)
C33 0.061(9) 0.038(8) 0.077(11) 0.005(7) 0.007(8) 0.006(8)
C34 0.047(9) 0.038(8) 0.084(14) 0.001(7) 0.002(9) -0.004(9)
C35 0.057(9) 0.044(9) 0.050(12) -0.004(7) 0.008(8) -0.010(9)
C36 0.065(10) 0.042(9) 0.076(11) -0.003(7) 0.012(8) 0.012(8)
C37 0.040(9) 0.030(7) 0.078(13) 0.005(6) 0.010(9) 0.002(8)
C38 0.062(9) 0.042(8) 0.064(11) -0.006(7) 0.020(8) 0.003(8)
C39 0.068(11) 0.039(8) 0.111(14) 0.013(7) 0.032(10) 0.005(8)
C40 0.043(9) 0.033(8) 0.088(13) 0.013(7) -0.006(9) -0.005(8)
C41 0.060(10) 0.050(9) 0.082(13) 0.013(7) 0.022(9) -0.007(9)
C42 0.050(10) 0.049(9) 0.091(15) 0.000(7) 0.007(10) 0.005(10)
C43 0.065(11) 0.129(14) 0.097(15) -0.029(10) 0.010(10) 0.001(12)
C44 0.058(9) 0.047(8) 0.089(12) 0.010(7) -0.000(8) -0.000(8)
C45 0.082(11) 0.064(10) 0.113(13) 0.009(8) 0.036(10) -0.022(10)
C46 0.054(10) 0.058(9) 0.139(16) -0.012(7) 0.032(11) -0.005(10)
C47 0.093(13) 0.051(9) 0.110(15) -0.002(8) 0.006(10) 0.015(10)
C48 0.075(12) 0.076(11) 0.101(13) 0.022(9) 0.018(10) -0.004(10)

loop_
_atom_type_symbol
_atom_type_description
_atom_type_scat_dispersion_real
_atom_type_scat_dispersion_imag
_atom_type_scat_source
C C 0.0181 0.0091
;
International Tables for Crystallography
(Vol. C, Tables 4.2.6.8 and 6.1.1.4)
;
H H 0.0000 0.0000
;
International Tables for Crystallography
(Vol. C, Table 6.1.1.4)
;
O O 0.0492 0.0322
;
International Tables for Crystallography
(Vol. C, Tables 4.2.6.8 and 6.1.1.4)
;

loop_
_geom_angle_atom_site_label_1
_geom_angle_atom_site_label_2
_geom_angle_atom_site_label_3
_geom_angle
_geom_angle_publ_flag
C10 O1 C43 116.8(12) yes
C16 O2 C44 119.1(10) yes
C22 O3 C45 118.8(10) yes
C28 O4 C46 115.6(11) yes
C34 O5 C47 117.4(11) yes
C40 O6 C48 116.5(11) yes
C2 C1 C6 118.5(11) yes
C2 C1 C7 121.1(10) yes
C6 C1 C7 120.4(11) yes
C1 C2 C3 120.8(10) yes
C1 C2 C13 118.8(11) yes
C3 C2 C13 120.4(10) yes
C2 C3 C4 119.3(11) yes
C2 C3 C19 120.8(11) yes
C4 C3 C19 119.8(11) yes
C3 C4 C5 119.5(11) yes
C3 C4 C25 120.4(10) yes
C5 C4 C25 120.1(10) yes
C4 C5 C6 121.9(11) yes
C4 C5 C31 120.4(12) yes
C6 C5 C31 117.6(11) yes
C1 C6 C5 119.7(11) yes
C1 C6 C37 118.8(11) yes
C5 C6 C37 121.5(10) yes
C1 C7 C8 118.3(14) yes
C1 C7 C12 122.1(13) yes
C8 C7 C12 119.5(12) yes
C7 C8 C9 120.6(16) yes
C8 C9 C10 119.4(16) yes
O1 C10 C9 115.7(14) yes
O1 C10 C11 124.3(16) yes
C9 C10 C11 119.9(15) yes
C10 C11 C12 119.3(17) yes
C7 C12 C11 121.2(14) yes
C2 C13 C14 123.4(13) yes
C2 C13 C18 119.0(11) yes
C14 C13 C18 117.6(12) yes
C13 C14 C15 123.1(14) yes
C14 C15 C16 117.7(13) yes
O2 C16 C15 122.1(12) yes
O2 C16 C17 115.8(12) yes
C15 C16 C17 122.0(12) yes
C16 C17 C18 119.2(12) yes
C13 C18 C17 120.3(11) yes
C3 C19 C20 122.8(11) yes
C3 C19 C24 120.4(11) yes
C20 C19 C24 116.8(12) yes
C19 C20 C21 122.6(12) yes
C20 C21 C22 119.4(12) yes
O3 C22 C21 123.3(12) yes
O3 C22 C23 118.0(12) yes
C21 C22 C23 118.7(13) yes
C22 C23 C24 121.4(12) yes
C19 C24 C23 121.0(12) yes
C4 C25 C26 121.5(12) yes
C4 C25 C30 121.5(14) yes
C26 C25 C30 116.9(12) yes
C25 C26 C27 122.1(13) yes
C26 C27 C28 120.2(17) yes
O4 C28 C27 125.6(16) yes
O4 C28 C29 114.9(13) yes
C27 C28 C29 119.6(14) yes
C28 C29 C30 119.2(13) yes
C25 C30 C29 121.9(14) yes
C5 C31 C32 122.7(13) yes
C5 C31 C36 121.7(14) yes
C32 C31 C36 115.6(12) yes
C31 C32 C33 123.0(14) yes
C32 C33 C34 118.9(14) yes
O5 C34 C33 123.9(14) yes
O5 C34 C35 114.3(13) yes
C33 C34 C35 121.8(12) yes
C34 C35 C36 117.7(13) yes
C31 C36 C35 123.0(14) yes
C6 C37 C38 121.1(14) yes
C6 C37 C42 120.5(13) yes
C38 C37 C42 118.3(12) yes
C37 C38 C39 120.6(14) yes
C38 C39 C40 121.5(14) yes
O6 C40 C39 116.0(13) yes
O6 C40 C41 124.5(14) yes
C39 C40 C41 119.3(12) yes
C40 C41 C42 118.8(15) yes
C37 C42 C41 121.4(15) yes
C7 C8 H1 127.302 no
C9 C8 H1 112.033 no
C8 C9 H2 128.397 no
C10 C9 H2 110.651 no
C10 C11 H3 114.670 no
C12 C11 H3 125.380 no
C7 C12 H4 119.413 no
C11 C12 H4 119.400 no
C13 C14 H5 115.209 no
C15 C14 H5 121.460 no
C14 C15 H6 121.163 no
C16 C15 H6 121.167 no
C16 C17 H7 120.369 no
C18 C17 H7 120.386 no
C13 C18 H8 119.846 no
C17 C18 H8 119.832 no
C19 C20 H9 118.698 no
C21 C20 H9 118.697 no
C20 C21 H10 120.284 no
C22 C21 H10 120.292 no
C22 C23 H11 119.277 no
C24 C23 H11 119.302 no
C19 C24 H12 119.490 no
C23 C24 H12 119.477 no
C25 C26 H13 118.950 no
C27 C26 H13 118.948 no
C26 C27 H14 114.322 no
C28 C27 H14 125.234 no
C28 C29 H15 120.383 no
C30 C29 H15 120.392 no
C25 C30 H16 119.058 no
C29 C30 H16 119.050 no
C31 C32 H17 118.489 no
C33 C32 H17 118.487 no
C32 C33 H18 120.538 no
C34 C33 H18 120.561 no
C34 C35 H19 121.280 no
C36 C35 H19 120.538 no
C31 C36 H20 118.490 no
C35 C36 H20 118.497 no
C37 C38 H21 119.696 no
C39 C38 H21 119.703 no
C38 C39 H22 119.281 no
C40 C39 H22 119.266 no
C40 C41 H23 120.628 no
C42 C41 H23 120.614 no
C37 C42 H24 119.857 no
C41 C42 H24 118.184 no
O1 C43 H25 109.472 no
O1 C43 H26 109.479 no
O1 C43 H27 109.479 no
H25 C43 H26 109.469 no
H25 C43 H27 109.461 no
H26 C43 H27 109.467 no
O2 C44 H28 109.481 no
O2 C44 H29 109.464 no
O2 C44 H30 109.466 no
H28 C44 H29 109.481 no
H28 C44 H30 109.471 no
H29 C44 H30 109.465 no
O3 C45 H31 109.477 no
O3 C45 H32 109.468 no
O3 C45 H33 109.475 no
H31 C45 H32 109.468 no
H31 C45 H33 109.474 no
H32 C45 H33 109.465 no
O4 C46 H34 109.473 no
O4 C46 H35 109.478 no
O4 C46 H36 109.465 no
H34 C46 H35 109.473 no
H34 C46 H36 109.457 no
H35 C46 H36 109.480 no
O5 C47 H37 109.472 no
O5 C47 H38 109.466 no
O5 C47 H39 109.472 no
H37 C47 H38 109.481 no
H37 C47 H39 109.465 no
H38 C47 H39 109.471 no
O6 C48 H40 109.477 no
O6 C48 H41 109.466 no
O6 C48 H42 109.468 no
H40 C48 H41 109.477 no
H40 C48 H42 109.478 no
H41 C48 H42 109.460 no

loop_
_geom_bond_atom_site_label_1
_geom_bond_atom_site_label_2
_geom_bond_distance
_geom_bond_publ_flag
O1 C10 1.384(18) yes
O1 C43 1.43(2) yes
O2 C16 1.404(15) yes
O2 C44 1.412(15) yes
O3 C22 1.362(17) yes
O3 C45 1.413(17) yes
O4 C28 1.371(18) yes
O4 C46 1.42(2) yes
O5 C34 1.398(15) yes
O5 C47 1.437(18) yes
O6 C40 1.377(15) yes
O6 C48 1.428(19) yes
C1 C2 1.436(17) yes
C1 C6 1.431(17) yes
C1 C7 1.506(17) yes
C2 C3 1.418(18) yes
C2 C13 1.496(17) yes
C3 C4 1.421(17) yes
C3 C19 1.486(18) yes
C4 C5 1.411(17) yes
C4 C25 1.487(18) yes
C5 C6 1.393(19) yes
C5 C31 1.480(17) yes
C6 C37 1.504(17) yes
C7 C8 1.38(2) yes
C7 C12 1.36(2) yes
C8 C9 1.37(2) yes
C9 C10 1.40(3) yes
C10 C11 1.37(2) yes
C11 C12 1.39(2) yes
C13 C14 1.38(2) yes
C13 C18 1.405(19) yes
C14 C15 1.38(2) yes
C15 C16 1.37(2) yes
C16 C17 1.380(18) yes
C17 C18 1.388(16) yes
C19 C20 1.380(18) yes
C19 C24 1.396(18) yes
C20 C21 1.391(19) yes
C21 C22 1.382(19) yes
C22 C23 1.38(2) yes
C23 C24 1.374(18) yes
C25 C26 1.39(2) yes
C25 C30 1.374(18) yes
C26 C27 1.36(2) yes
C27 C28 1.36(2) yes
C28 C29 1.39(2) yes
C29 C30 1.39(2) yes
C31 C32 1.40(2) yes
C31 C36 1.38(2) yes
C32 C33 1.392(17) yes
C33 C34 1.37(2) yes
C34 C35 1.37(2) yes
C35 C36 1.426(18) yes
C37 C38 1.39(2) yes
C37 C42 1.38(3) yes
C38 C39 1.359(18) yes
C39 C40 1.38(2) yes
C40 C41 1.38(2) yes
C41 C42 1.398(18) yes
C8 H1 1.005 no
C9 H2 0.927 no
C11 H3 1.025 no
C12 H4 0.950 no
C14 H5 0.859 no
C15 H6 0.950 no
C17 H7 0.950 no
C18 H8 0.950 no
C20 H9 0.950 no
C21 H10 0.950 no
C23 H11 0.950 no
C24 H12 0.950 no
C26 H13 0.950 no
C27 H14 1.069 no
C29 H15 0.950 no
C30 H16 0.950 no
C32 H17 0.950 no
C33 H18 0.950 no
C35 H19 1.068 no
C36 H20 0.950 no
C38 H21 0.950 no
C39 H22 0.950 no
C41 H23 0.950 no
C42 H24 1.007 no
C43 H25 0.980 no
C43 H26 0.980 no
C43 H27 0.980 no
C44 H28 0.980 no
C44 H29 0.980 no
C44 H30 0.980 no
C45 H31 0.980 no
C45 H32 0.980 no
C45 H33 0.980 no
C46 H34 0.980 no
C46 H35 0.980 no
C46 H36 0.980 no
C47 H37 0.980 no
C47 H38 0.980 no
C47 H39 0.980 no
C48 H40 0.980 no
C48 H41 0.980 no
C48 H42 0.980 no

loop_
_geom_contact_atom_site_label_1
_geom_contact_atom_site_label_2
_geom_contact_distance
_geom_contact_publ_flag
_geom_contact_site_symmetry_2
C1 C4 2.849(17) no .
C1 C14 3.212(19) no .
C1 C18 3.557(16) no .
C1 C38 3.502(17) no .
C1 C42 3.243(19) no .
C2 C5 2.809(16) no .
C2 C8 3.548(18) no .
C2 C12 3.26(2) no .
C2 C20 3.165(19) no .
C3 C6 2.848(17) no .
C3 C14 3.568(19) no .
C3 C18 3.195(18) no .
C3 C26 3.29(2) no .
C3 C30 3.490(17) no .
C4 C24 3.130(16) no .
C4 C32 3.382(17) no .
C4 C36 3.387(17) no .
C5 C26 3.47(2) no .
C5 C30 3.275(18) no .
C5 C38 3.278(17) no .
C5 C42 3.50(2) no .
C6 C8 3.162(19) no .
C6 C12 3.569(19) no .
C6 C32 3.346(19) no .
C6 C36 3.332(17) no .
C7 C10 2.766(19) no .
C7 C13 2.934(17) no .
C7 C14 3.15(2) no .
C7 C37 2.920(16) no .
C7 C42 3.325(19) no .
C8 C11 2.76(3) no .
C8 C37 3.164(18) no .
C8 C38 3.432(18) no .
C9 C12 2.75(2) no .
C11 C43 2.81(2) no .
C12 C13 3.206(19) no .
C12 C14 3.47(2) no .
C13 C16 2.772(18) no .
C13 C19 2.935(18) no .
C13 C20 3.08(2) no .
C14 C17 2.74(2) no .
C14 C20 3.57(2) no .
C15 C18 2.784(18) no .
C15 C44 2.819(17) no .
C18 C19 3.200(19) no .
C18 C20 3.43(2) no .
C19 C22 2.813(19) no .
C19 C25 2.912(17) no .
C19 C26 3.362(19) no .
C20 C23 2.727(17) no .
C21 C24 2.759(18) no .
C21 C45 2.806(19) no .
C24 C25 3.063(17) no .
C24 C30 3.364(16) no .
C25 C28 2.79(2) no .
C25 C31 2.907(17) no .
C25 C32 3.503(17) no .
C25 C36 3.567(18) no .
C26 C29 2.739(19) no .
C27 C30 2.74(2) no .
C27 C46 2.78(2) no .
C30 C31 3.329(17) no .
C30 C36 3.447(17) no .
C31 C34 2.816(18) no .
C31 C37 2.866(18) no .
C31 C38 3.230(17) no .
C32 C35 2.76(2) no .
C32 C37 3.53(2) no .
C32 C38 3.318(19) no .
C33 C36 2.76(2) no .
C33 C47 2.828(17) no .
C36 C37 3.464(17) no .
C37 C40 2.785(17) no .
C38 C41 2.77(2) no .
C39 C42 2.73(2) no .
C41 C48 2.803(18) no .
O1 C46 3.598(15) no 1_455
O2 C38 3.379(18) no 2_565
O2 C48 3.388(18) no 3_545
O3 C27 3.47(2) no 2_565
O3 C43 3.408(19) no 1_655
C16 C48 3.55(2) no 3_545
C22 C43 3.49(2) no 1_655
C23 C43 3.51(2) no 1_655
C27 O3 3.47(2) no 2_564
C34 C44 3.587(19) no 3_555
C34 C45 3.59(2) no 3_455
C35 C39 3.523(19) no 4_565
C36 C39 3.554(18) no 4_565
C38 O2 3.379(18) no 2_564
C39 C35 3.523(19) no 4_464
C39 C36 3.554(18) no 4_464
C40 C45 3.591(18) no 3_455
C43 O3 3.408(19) no 1_455
C43 C22 3.49(2) no 1_455
C43 C23 3.51(2) no 1_455
C44 C34 3.587(19) no 3_445
C45 C34 3.59(2) no 3_545
C45 C40 3.591(18) no 3_545
C46 O1 3.598(15) no 1_655
C48 O2 3.388(18) no 3_455
C48 C16 3.55(2) no 3_455
O1 H2 2.3710 no .
O1 H3 2.5927 no .
O2 H6 2.6315 no .
O2 H7 2.5121 no .
O3 H10 2.6280 no .
O3 H11 2.5115 no .
O4 H14 2.7900 no .
O4 H15 2.4883 no .
O5 H18 2.6538 no .
O5 H19 2.5317 no .
O6 H22 2.4818 no .
O6 H23 2.6676 no .
C1 H1 2.7522 no .
C1 H4 2.6685 no .
C1 H5 3.0730 no .
C1 H21 3.5987 no .
C1 H24 3.2197 no .
C2 H4 3.1564 no .
C2 H5 2.6093 no .
C2 H9 3.0057 no .
C2 H8 2.6478 no .
C3 H9 2.6738 no .
C3 H12 2.6553 no .
C3 H13 3.2270 no .
C3 H16 3.5810 no .
C3 H8 3.0830 no .
C4 H12 2.9846 no .
C4 H13 2.6683 no .
C4 H16 2.6498 no .
C4 H17 3.3855 no .
C4 H20 3.4027 no .
C5 H13 3.5508 no .
C5 H16 3.2255 no .
C5 H17 2.6848 no .
C5 H20 2.6468 no .
C5 H21 3.2261 no .
C5 H24 3.5760 no .
C6 H1 3.1173 no .
C6 H17 3.3852 no .
C6 H20 3.3672 no .
C6 H21 2.6740 no .
C6 H24 2.6832 no .
C7 H2 3.2628 no .
C7 H3 3.3496 no .
C7 H5 2.9846 no .
C7 H24 3.3954 no .
C8 H4 3.2239 no .
C8 H5 3.2367 no .
C8 H21 3.5035 no .
C9 H3 3.2910 no .
C10 H1 3.2516 no .
C10 H4 3.2354 no .
C10 H25 3.2111 no .
C10 H26 2.6247 no .
C10 H27 2.6246 no .
C11 H2 3.1649 no .
C11 H26 2.6938 no .
C11 H27 2.7900 no .
C12 H1 3.3152 no .
C12 H5 3.5861 no .
C12 H24 3.5459 no .
C13 H4 3.0511 no .
C13 H6 3.2809 no .
C13 H7 3.2827 no .
C13 H9 2.8227 no .
C14 H9 2.9876 no .
C14 H8 3.2403 no .
C15 H7 3.2558 no .
C15 H29 2.7466 no .
C15 H30 2.7687 no .
C16 H5 3.1399 no .
C16 H8 3.2463 no .
C16 H28 3.2393 no .
C16 H29 2.6632 no .
C16 H30 2.6633 no .
C17 H5 3.5994 no .
C17 H6 3.2626 no .
C18 H4 3.2967 no .
C18 H5 3.1317 no .
C18 H9 3.4821 no .
C19 H10 3.2805 no .
C19 H11 3.2624 no .
C19 H13 3.3289 no .
C19 H8 3.0730 no .
C20 H12 3.2274 no .
C21 H11 3.2328 no .
C21 H32 2.6978 no .
C21 H33 2.7950 no .
C22 H9 3.2445 no .
C22 H12 3.2513 no .
C22 H31 3.1974 no .
C22 H32 2.6293 no .
C22 H33 2.6293 no .
C23 H10 3.2389 no .
C24 H9 3.2254 no .
C24 H16 3.5119 no .
C24 H8 3.4169 no .
C25 H12 2.8676 no .
C25 H14 3.3360 no .
C25 H15 3.2650 no .
C25 H17 3.5721 no .
C26 H16 3.2231 no .
C27 H15 3.2418 no .
C27 H35 2.6815 no .
C27 H36 2.7398 no .
C28 H13 3.2161 no .
C28 H16 3.2521 no .
C28 H34 3.1814 no .
C28 H35 2.5873 no .
C28 H36 2.5874 no .
C29 H14 3.3853 no .
C30 H12 2.8371 no .
C30 H13 3.2193 no .
C30 H20 3.3868 no .
C31 H16 3.3058 no .
C31 H18 3.3055 no .
C31 H19 3.4205 no .
C31 H21 3.1817 no .
C32 H20 3.2168 no .
C32 H21 2.9628 no .
C33 H19 3.3612 no .
C33 H38 2.7370 no .
C33 H39 2.7886 no .
C34 H17 3.2268 no .
C34 H20 3.2457 no .
C34 H37 3.2376 no .
C34 H38 2.6533 no .
C34 H39 2.6533 no .
C35 H18 3.2496 no .
C36 H16 3.1394 no .
C36 H17 3.2139 no .
C37 H1 3.0716 no .
C37 H20 3.5899 no .
C37 H22 3.2374 no .
C37 H23 3.2786 no .
C38 H1 2.9806 no .
C38 H17 3.3259 no .
C38 H24 3.2892 no .
C39 H23 3.2476 no .
C40 H21 3.2414 no .
C40 H24 3.2951 no .
C40 H40 3.2030 no .
C40 H41 2.6160 no .
C40 H42 2.6159 no .
C41 H22 3.2405 no .
C41 H41 2.7566 no .
C41 H42 2.7057 no .
C42 H21 3.2363 no .
C43 H3 2.4018 no .
C44 H6 2.5130 no .
C45 H10 2.5132 no .
C46 H14 2.5791 no .
C47 H18 2.5209 no .
C48 H23 2.5092 no .
H1 H2 2.3385 no .
H1 H5 3.4995 no .
H1 H21 2.8223 no .
H3 H4 2.4536 no .
H3 H25 3.3695 no .
H3 H26 2.1421 no .
H3 H27 2.2333 no .
H4 H8 3.4349 no .
H4 H24 3.4698 no .
H5 H6 2.3261 no .
H5 H9 3.0070 no .
H6 H28 3.4852 no .
H6 H29 2.2745 no .
H6 H30 2.3377 no .
H7 H8 2.3409 no .
H9 H10 2.3260 no .
H10 H31 3.4800 no .
H10 H32 2.1905 no .
H10 H33 2.4285 no .
H11 H12 2.3065 no .
H12 H16 2.7847 no .
H12 H8 3.5376 no .
H13 H14 2.2703 no .
H13 H17 3.4680 no .
H14 H34 3.5380 no .
H14 H35 2.2391 no .
H14 H36 2.4312 no .
H15 H16 2.3278 no .
H16 H20 2.8360 no .
H17 H18 2.3280 no .
H17 H21 2.7261 no .
H18 H37 3.4917 no .
H18 H38 2.2555 no .
H18 H39 2.3678 no .
H19 H20 2.4267 no .
H20 H24 3.5931 no .
H21 H22 2.2951 no .
H23 H24 2.3596 no .
H23 H40 3.4780 no .
H23 H41 2.3432 no .
H23 H42 2.2399 no .
O1 H11 2.8136 no 2_464
O1 H14 3.4776 no 1_455
O1 H35 2.6921 no 1_455
O1 H37 3.0786 no 3_445
O2 H1 3.5909 no 2_565
O2 H17 2.9900 no 2_565
O2 H21 2.4464 no 2_565
O2 H40 2.8145 no 3_545
O2 H41 3.0770 no 3_545
O3 H14 2.4197 no 2_565
O3 H25 3.0100 no 1_655
O3 H26 2.9470 no 1_655
O3 H35 3.2689 no 2_565
O3 H36 3.5765 no 2_565
O4 H18 2.9116 no 4_565
O4 H27 3.4372 no 1_655
O4 H28 2.9769 no 3_555
O4 H30 3.5454 no 3_555
O4 H39 3.1748 no 4_565
O4 H41 3.0705 no 1_655
O5 H2 3.5560 no 4_565
O5 H26 3.4497 no 3_555
O5 H29 2.7862 no 3_555
O5 H31 2.9410 no 3_455
O5 H33 3.4293 no 3_455
O6 H10 2.9610 no 3_455
O6 H16 3.1664 no 4_464
O6 H20 2.7972 no 4_464
O6 H32 2.6309 no 3_455
O6 H34 3.0687 no 1_455
C1 H7 3.1393 no 2_564
C2 H7 3.4110 no 2_564
C2 H8 3.3053 no 2_564
C3 H7 3.3767 no 2_564
C3 H8 3.2566 no 2_564
C4 H7 3.0760 no 2_564
C5 H7 2.8288 no 2_564
C6 H7 2.8778 no 2_564
C9 H3 3.0021 no 2_564
C9 H19 3.5229 no 4_464
C9 H26 3.5633 no 2_564
C9 H34 3.5146 no 1_455
C9 H35 2.9771 no 1_455
C9 H37 3.4534 no 3_445
C10 H35 2.8859 no 1_455
C10 H37 3.0495 no 3_445
C11 H37 3.4246 no 3_445
C11 H37 3.3952 no 4_465
C11 H38 3.4805 no 4_465
C12 H5 3.1972 no 2_565
C12 H6 3.5222 no 2_565
C14 H4 2.9443 no 2_564
C14 H8 3.4294 no 2_564
C15 H4 3.2790 no 2_564
C15 H24 3.3790 no 2_564
C15 H38 3.4753 no 3_445
C15 H40 3.2469 no 3_545
C16 H1 3.3934 no 2_565
C16 H17 3.5891 no 2_565
C16 H21 3.2866 no 2_565
C16 H40 2.7054 no 3_545
C17 H1 3.1951 no 2_565
C17 H17 3.2764 no 2_565
C17 H21 3.3533 no 2_565
C17 H40 2.9774 no 3_545
C18 H5 3.2517 no 2_565
C18 H9 3.2746 no 2_565
C19 H8 3.5558 no 2_564
C20 H12 3.0754 no 2_564
C20 H8 3.1033 no 2_564
C21 H12 2.8394 no 2_564
C21 H25 3.3561 no 1_655
C21 H40 3.3861 no 3_545
C21 H42 3.4578 no 3_545
C22 H13 3.3364 no 2_565
C22 H14 2.8840 no 2_565
C22 H25 2.8252 no 1_655
C22 H26 3.4041 no 1_655
C23 H13 3.1995 no 2_565
C23 H14 3.0792 no 2_565
C23 H25 2.9830 no 1_655
C23 H25 3.2968 no 2_665
C23 H26 3.5813 no 1_655
C23 H27 3.4161 no 1_655
C24 H9 3.4067 no 2_565
C24 H10 3.4293 no 2_565
C26 H42 3.3852 no 4_564
C27 H11 3.4960 no 2_564
C27 H25 3.5194 no 1_655
C27 H27 3.5240 no 1_655
C27 H28 3.3762 no 3_555
C28 H27 3.3084 no 1_655
C28 H28 2.7468 no 3_555
C28 H39 3.5198 no 4_565
C29 H18 3.5689 no 4_565
C29 H22 3.0559 no 4_565
C29 H28 2.7838 no 3_555
C29 H33 3.2946 no 2_565
C29 H39 3.2972 no 4_565
C30 H10 3.5297 no 2_565
C30 H22 2.8293 no 4_565
C30 H28 3.4178 no 3_555
C30 H33 3.3851 no 2_565
C31 H7 3.4899 no 2_564
C32 H7 3.3107 no 2_564
C32 H41 3.2040 no 4_564
C32 H42 3.4621 no 4_564
C33 H15 3.1323 no 4_464
C33 H23 3.3452 no 4_564
C33 H29 3.0392 no 3_555
C33 H31 3.4505 no 3_455
C33 H41 3.3117 no 4_564
C34 H29 2.7397 no 3_555
C34 H31 2.7377 no 3_455
C35 H22 3.0289 no 4_565
C35 H29 3.3575 no 3_555
C35 H31 2.7134 no 3_455
C35 H34 3.5617 no 4_465
C35 H36 3.4848 no 4_465
C36 H22 2.8672 no 4_565
C36 H31 3.4342 no 3_455
C38 H7 3.5509 no 2_564
C39 H15 3.3258 no 4_464
C39 H16 3.0902 no 4_464
C39 H19 3.1908 no 4_464
C39 H20 3.1525 no 4_464
C39 H32 2.9706 no 3_455
C39 H34 3.3354 no 1_455
C40 H16 3.5879 no 4_464
C40 H20 3.3454 no 4_464
C40 H32 2.6674 no 3_455
C40 H34 2.8216 no 1_455
C41 H18 3.5799 no 4_465
C41 H30 3.5716 no 2_565
C41 H32 3.2910 no 3_455
C41 H34 3.0992 no 1_455
C42 H6 3.4847 no 2_565
C42 H30 3.2364 no 2_565
C43 H11 3.4352 no 1_455
C43 H11 3.0594 no 2_464
C43 H33 3.5424 no 1_455
C43 H35 3.4623 no 1_455
C44 H21 3.3400 no 2_565
C44 H23 3.5419 no 2_564
C44 H24 3.1779 no 2_564
C44 H38 3.5969 no 3_445
C44 H40 3.4134 no 3_545
C44 H41 3.4795 no 3_545
C45 H14 3.3719 no 2_565
C45 H15 3.3888 no 2_564
C45 H16 3.4837 no 2_564
C45 H25 3.5390 no 1_655
C45 H26 3.4313 no 1_655
C46 H2 3.4207 no 1_655
C46 H19 3.0168 no 4_564
C46 H41 3.3091 no 1_655
C47 H3 3.2260 no 4_564
C47 H6 3.3524 no 3_555
C47 H27 3.4936 no 4_564
C47 H29 3.1944 no 3_555
C48 H10 3.2946 no 3_455
C48 H17 2.9711 no 4_465
C48 H30 3.4983 no 3_455
C48 H32 3.3045 no 3_455
C48 H34 3.4462 no 1_455
H1 O2 3.5909 no 2_564
H1 C16 3.3934 no 2_564
H1 C17 3.1951 no 2_564
H1 H7 3.1339 no 2_564
H1 H19 3.3767 no 4_464
H2 O5 3.5560 no 4_464
H2 C46 3.4207 no 1_455
H2 H3 2.7889 no 2_564
H2 H19 2.9695 no 4_464
H2 H26 2.8279 no 2_564
H2 H34 3.3808 no 1_455
H2 H35 2.6360 no 1_455
H3 C9 3.0021 no 2_565
H3 C47 3.2260 no 4_465
H3 H2 2.7889 no 2_565
H3 H37 2.6799 no 4_465
H3 H38 3.1812 no 4_465
H3 H39 3.3111 no 4_465
H4 C14 2.9443 no 2_565
H4 C15 3.2790 no 2_565
H4 H5 2.2479 no 2_565
H4 H6 2.8790 no 2_565
H4 H38 3.5831 no 4_465
H5 C12 3.1972 no 2_564
H5 C18 3.2517 no 2_564
H5 H4 2.2479 no 2_564
H5 H8 2.8475 no 2_564
H6 C12 3.5222 no 2_564
H6 C42 3.4847 no 2_564
H6 C47 3.3524 no 3_445
H6 H4 2.8790 no 2_564
H6 H24 2.5382 no 2_564
H6 H37 3.2986 no 3_445
H6 H38 2.7624 no 3_445
H7 C1 3.1393 no 2_565
H7 C2 3.4110 no 2_565
H7 C3 3.3767 no 2_565
H7 C4 3.0760 no 2_565
H7 C5 2.8288 no 2_565
H7 C6 2.8778 no 2_565
H7 C31 3.4899 no 2_565
H7 C32 3.3107 no 2_565
H7 C38 3.5509 no 2_565
H7 H1 3.1339 no 2_565
H7 H13 3.2107 no 2_565
H7 H17 2.5748 no 2_565
H7 H21 2.8388 no 2_565
H7 H40 3.1844 no 3_545
H9 C18 3.2746 no 2_564
H9 C24 3.4067 no 2_564
H9 H12 2.9190 no 2_564
H9 H8 2.3293 no 2_564
H10 O6 2.9610 no 3_545
H10 C24 3.4293 no 2_564
H10 C30 3.5297 no 2_564
H10 C48 3.2946 no 3_545
H10 H12 2.5162 no 2_564
H10 H16 2.8024 no 2_564
H10 H40 3.0910 no 3_545
H10 H42 3.2437 no 3_545
H11 O1 2.8136 no 2_665
H11 C27 3.4960 no 2_565
H11 C43 3.4352 no 1_655
H11 C43 3.0594 no 2_665
H11 H13 3.3457 no 2_565
H11 H14 2.8457 no 2_565
H11 H25 3.1691 no 1_655
H11 H25 2.4355 no 2_665
H11 H26 3.3815 no 1_655
H11 H27 3.1840 no 1_655
H12 C20 3.0754 no 2_565
H12 C21 2.8394 no 2_565
H12 H9 2.9190 no 2_565
H12 H10 2.5162 no 2_565
H12 H33 3.2527 no 2_565
H13 C22 3.3364 no 2_564
H13 C23 3.1995 no 2_564
H13 H7 3.2107 no 2_564
H13 H11 3.3457 no 2_564
H13 H8 3.3369 no 2_564
H13 H42 2.9589 no 4_564
H14 O1 3.4776 no 1_655
H14 O3 2.4197 no 2_564
H14 C22 2.8840 no 2_564
H14 C23 3.0792 no 2_564
H14 C45 3.3719 no 2_564
H14 H11 2.8457 no 2_564
H14 H25 3.4564 no 1_655
H14 H31 3.5121 no 2_564
H14 H32 3.4597 no 2_564
H14 H42 3.4042 no 4_564
H15 C33 3.1323 no 4_565
H15 C39 3.3258 no 4_565
H15 C45 3.3888 no 2_565
H15 H18 2.8342 no 4_565
H15 H21 3.4421 no 4_565
H15 H22 2.7805 no 4_565
H15 H28 2.9556 no 3_555
H15 H31 3.4287 no 2_565
H15 H32 3.3745 no 2_565
H15 H33 2.8353 no 2_565
H15 H39 2.8370 no 4_565
H16 O6 3.1664 no 4_565
H16 C39 3.0902 no 4_565
H16 C40 3.5879 no 4_565
H16 C45 3.4837 no 2_565
H16 H10 2.8024 no 2_565
H16 H22 2.2975 no 4_565
H16 H32 3.0338 no 2_565
H16 H33 3.0233 no 2_565
H17 O2 2.9900 no 2_564
H17 C16 3.5891 no 2_564
H17 C17 3.2764 no 2_564
H17 C48 2.9711 no 4_564
H17 H7 2.5748 no 2_564
H17 H23 3.5530 no 4_564
H17 H40 3.1384 no 4_564
H17 H41 2.5216 no 4_564
H17 H42 2.7830 no 4_564
H18 O4 2.9116 no 4_464
H18 C29 3.5689 no 4_464
H18 C41 3.5799 no 4_564
H18 H15 2.8342 no 4_464
H18 H23 2.8342 no 4_564
H18 H29 3.1824 no 3_555
H18 H41 2.7749 no 4_564
H8 C2 3.3053 no 2_565
H8 C3 3.2566 no 2_565
H8 C14 3.4294 no 2_565
H8 C19 3.5558 no 2_565
H8 C20 3.1033 no 2_565
H8 H5 2.8475 no 2_565
H8 H9 2.3293 no 2_565
H8 H13 3.3369 no 2_565
H19 C9 3.5229 no 4_565
H19 C39 3.1908 no 4_565
H19 C46 3.0168 no 4_465
H19 H1 3.3767 no 4_565
H19 H2 2.9695 no 4_565
H19 H22 2.9889 no 4_565
H19 H31 2.7290 no 3_455
H19 H34 2.6894 no 4_465
H19 H35 2.9883 no 4_465
H19 H36 2.8636 no 4_465
H20 O6 2.7972 no 4_565
H20 C39 3.1525 no 4_565
H20 C40 3.3454 no 4_565
H20 H22 2.5656 no 4_565
H20 H34 3.3693 no 4_465
H20 H36 3.2192 no 4_465
H21 O2 2.4464 no 2_564
H21 C16 3.2866 no 2_564
H21 C17 3.3533 no 2_564
H21 C44 3.3400 no 2_564
H21 H7 2.8388 no 2_564
H21 H15 3.4421 no 4_464
H21 H28 3.2362 no 2_564
H22 C29 3.0559 no 4_464
H22 C30 2.8293 no 4_464
H22 C35 3.0289 no 4_464
H22 C36 2.8672 no 4_464
H22 H15 2.7805 no 4_464
H22 H16 2.2975 no 4_464
H22 H19 2.9889 no 4_464
H22 H20 2.5656 no 4_464
H22 H28 3.4209 no 2_564
H22 H32 3.0863 no 3_455
H23 C33 3.3452 no 4_465
H23 C44 3.5419 no 2_565
H23 H17 3.5530 no 4_465
H23 H18 2.8342 no 4_465
H23 H29 3.2195 no 2_565
H23 H30 3.1950 no 2_565
H23 H32 3.5985 no 3_455
H23 H34 3.3614 no 1_455
H23 H38 3.4138 no 4_465
H24 C15 3.3790 no 2_565
H24 C44 3.1779 no 2_565
H24 H6 2.5382 no 2_565
H24 H29 3.0862 no 2_565
H24 H30 2.4246 no 2_565
H24 H38 3.4031 no 4_465
H25 O3 3.0100 no 1_455
H25 C21 3.3561 no 1_455
H25 C22 2.8252 no 1_455
H25 C23 2.9830 no 1_455
H25 C23 3.2968 no 2_464
H25 C27 3.5194 no 1_455
H25 C45 3.5390 no 1_455
H25 H11 3.1691 no 1_455
H25 H11 2.4355 no 2_464
H25 H14 3.4564 no 1_455
H25 H33 3.0624 no 1_455
H26 O3 2.9470 no 1_455
H26 O5 3.4497 no 3_445
H26 C9 3.5633 no 2_565
H26 C22 3.4041 no 1_455
H26 C23 3.5813 no 1_455
H26 C45 3.4313 no 1_455
H26 H2 2.8279 no 2_565
H26 H11 3.3815 no 1_455
H26 H31 3.5648 no 1_455
H26 H33 3.1550 no 1_455
H26 H37 3.1804 no 3_445
H27 O4 3.4372 no 1_455
H27 C23 3.4161 no 1_455
H27 C27 3.5240 no 1_455
H27 C28 3.3084 no 1_455
H27 C47 3.4936 no 4_465
H27 H11 3.1840 no 1_455
H27 H35 3.2570 no 1_455
H27 H37 3.3005 no 4_465
H27 H39 2.9313 no 4_465
H28 O4 2.9769 no 3_445
H28 C27 3.3762 no 3_445
H28 C28 2.7468 no 3_445
H28 C29 2.7838 no 3_445
H28 C30 3.4178 no 3_445
H28 H15 2.9556 no 3_445
H28 H21 3.2362 no 2_565
H28 H22 3.4209 no 2_565
H28 H36 3.3251 no 3_445
H28 H41 3.5540 no 3_545
H29 O5 2.7862 no 3_445
H29 C33 3.0392 no 3_445
H29 C34 2.7397 no 3_445
H29 C35 3.3575 no 3_445
H29 C47 3.1944 no 3_445
H29 H18 3.1824 no 3_445
H29 H23 3.2195 no 2_564
H29 H24 3.0862 no 2_564
H29 H38 2.6783 no 3_445
H30 O4 3.5454 no 3_445
H30 C41 3.5716 no 2_564
H30 C42 3.2364 no 2_564
H30 C48 3.4983 no 3_545
H30 H23 3.1950 no 2_564
H30 H24 2.4246 no 2_564
H30 H36 3.0929 no 3_445
H30 H40 3.0058 no 3_545
H30 H41 3.1874 no 3_545
H31 O5 2.9410 no 3_545
H31 C33 3.4505 no 3_545
H31 C34 2.7377 no 3_545
H31 C35 2.7134 no 3_545
H31 C36 3.4342 no 3_545
H31 H14 3.5121 no 2_565
H31 H15 3.4287 no 2_564
H31 H19 2.7290 no 3_545
H31 H26 3.5648 no 1_655
H31 H35 3.5472 no 2_565
H31 H36 3.2829 no 2_565
H31 H39 3.4459 no 3_545
H32 O6 2.6309 no 3_545
H32 C39 2.9706 no 3_545
H32 C40 2.6674 no 3_545
H32 C41 3.2910 no 3_545
H32 C48 3.3045 no 3_545
H32 H14 3.4597 no 2_565
H32 H15 3.3745 no 2_564
H32 H16 3.0338 no 2_564
H32 H22 3.0863 no 3_545
H32 H23 3.5985 no 3_545
H32 H42 2.9855 no 3_545
H33 O5 3.4293 no 3_545
H33 C29 3.2946 no 2_564
H33 C30 3.3851 no 2_564
H33 C43 3.5424 no 1_655
H33 H12 3.2527 no 2_564
H33 H15 2.8353 no 2_564
H33 H16 3.0233 no 2_564
H33 H25 3.0624 no 1_655
H33 H26 3.1550 no 1_655
H33 H39 3.0351 no 3_545
H34 O6 3.0687 no 1_655
H34 C9 3.5146 no 1_655
H34 C35 3.5617 no 4_564
H34 C39 3.3354 no 1_655
H34 C40 2.8216 no 1_655
H34 C41 3.0992 no 1_655
H34 C48 3.4462 no 1_655
H34 H2 3.3808 no 1_655
H34 H19 2.6894 no 4_564
H34 H20 3.3693 no 4_564
H34 H23 3.3614 no 1_655
H34 H41 2.8678 no 1_655
H35 O1 2.6921 no 1_655
H35 O3 3.2689 no 2_564
H35 C9 2.9771 no 1_655
H35 C10 2.8859 no 1_655
H35 C43 3.4623 no 1_655
H35 H2 2.6360 no 1_655
H35 H19 2.9883 no 4_564
H35 H27 3.2570 no 1_655
H35 H31 3.5472 no 2_564
H36 O3 3.5765 no 2_564
H36 C35 3.4848 no 4_564
H36 H19 2.8636 no 4_564
H36 H20 3.2192 no 4_564
H36 H28 3.3251 no 3_555
H36 H30 3.0929 no 3_555
H36 H31 3.2829 no 2_564
H36 H41 3.4629 no 1_655
H37 O1 3.0786 no 3_555
H37 C9 3.4534 no 3_555
H37 C10 3.0495 no 3_555
H37 C11 3.4246 no 3_555
H37 C11 3.3952 no 4_564
H37 H3 2.6799 no 4_564
H37 H6 3.2986 no 3_555
H37 H26 3.1804 no 3_555
H37 H27 3.3005 no 4_564
H38 C11 3.4805 no 4_564
H38 C15 3.4753 no 3_555
H38 C44 3.5969 no 3_555
H38 H3 3.1812 no 4_564
H38 H4 3.5831 no 4_564
H38 H6 2.7624 no 3_555
H38 H23 3.4138 no 4_564
H38 H24 3.4031 no 4_564
H38 H29 2.6783 no 3_555
H39 O4 3.1748 no 4_464
H39 C28 3.5198 no 4_464
H39 C29 3.2972 no 4_464
H39 H3 3.3111 no 4_564
H39 H15 2.8370 no 4_464
H39 H27 2.9313 no 4_564
H39 H31 3.4459 no 3_455
H39 H33 3.0351 no 3_455
H40 O2 2.8145 no 3_455
H40 C15 3.2469 no 3_455
H40 C16 2.7054 no 3_455
H40 C17 2.9774 no 3_455
H40 C21 3.3861 no 3_455
H40 C44 3.4134 no 3_455
H40 H7 3.1844 no 3_455
H40 H10 3.0910 no 3_455
H40 H17 3.1384 no 4_465
H40 H30 3.0058 no 3_455
H41 O2 3.0770 no 3_455
H41 O4 3.0705 no 1_455
H41 C32 3.2040 no 4_465
H41 C33 3.3117 no 4_465
H41 C44 3.4795 no 3_455
H41 C46 3.3091 no 1_455
H41 H17 2.5216 no 4_465
H41 H18 2.7749 no 4_465
H41 H28 3.5540 no 3_455
H41 H30 3.1874 no 3_455
H41 H34 2.8678 no 1_455
H41 H36 3.4629 no 1_455
H42 C21 3.4578 no 3_455
H42 C26 3.3852 no 4_465
H42 C32 3.4621 no 4_465
H42 H10 3.2437 no 3_455
H42 H13 2.9589 no 4_465
H42 H14 3.4042 no 4_465
H42 H17 2.7830 no 4_465
H42 H32 2.9855 no 3_455

loop_
_geom_torsion_atom_site_label_1
_geom_torsion_atom_site_label_2
_geom_torsion_atom_site_label_3
_geom_torsion_atom_site_label_4
_geom_torsion
_geom_torsion_publ_flag
C43 O1 C10 C9 -175.9(11) no
C43 O1 C10 C11 8.4(18) no
C44 O2 C16 C15 1.9(18) no
C44 O2 C16 C17 -175.9(10) no
C45 O3 C22 C21 8.3(19) no
C45 O3 C22 C23 -168.6(11) no
C46 O4 C28 C27 5.1(16) no
C46 O4 C28 C29 -174.2(9) no
C47 O5 C34 C33 4.5(17) no
C47 O5 C34 C35 -175.3(10) no
C48 O6 C40 C39 179.8(9) no
C48 O6 C40 C41 -4.3(16) no
C2 C1 C6 C5 4.5(17) no
C2 C1 C6 C37 -175.3(10) no
C6 C1 C2 C3 -4.8(17) no
C6 C1 C2 C13 177.9(10) no
C2 C1 C7 C8 -113.7(12) no
C2 C1 C7 C12 68.2(17) no
C7 C1 C2 C3 173.2(11) no
C7 C1 C2 C13 -4.1(18) no
C6 C1 C7 C8 64.2(17) no
C6 C1 C7 C12 -113.8(13) no
C7 C1 C6 C5 -173.5(11) no
C7 C1 C6 C37 6.8(18) no
C1 C2 C3 C4 1.7(17) no
C1 C2 C3 C19 -176.8(10) no
C1 C2 C13 C14 64.3(17) no
C1 C2 C13 C18 -115.6(12) no
C3 C2 C13 C14 -113.0(13) no
C3 C2 C13 C18 67.1(17) no
C13 C2 C3 C4 179.0(10) no
C13 C2 C3 C19 0.5(18) no
C2 C3 C4 C5 1.7(17) no
C2 C3 C4 C25 -175.8(10) no
C2 C3 C19 C20 56.2(18) no
C2 C3 C19 C24 -123.6(12) no
C4 C3 C19 C20 -122.3(13) no
C4 C3 C19 C24 57.9(17) no
C19 C3 C4 C5 -179.8(10) no
C19 C3 C4 C25 2.7(17) no
C3 C4 C5 C6 -2.1(18) no
C3 C4 C5 C31 -178.9(10) no
C3 C4 C25 C26 76.4(15) no
C3 C4 C25 C30 -105.2(12) no
C5 C4 C25 C26 -101.1(13) no
C5 C4 C25 C30 77.3(15) no
C25 C4 C5 C6 175.5(11) no
C25 C4 C5 C31 -1.3(18) no
C4 C5 C6 C1 -1.1(18) no
C4 C5 C6 C37 178.6(10) no
C4 C5 C31 C32 87.3(14) no
C4 C5 C31 C36 -91.7(15) no
C6 C5 C31 C32 -89.7(15) no
C6 C5 C31 C36 91.4(14) no
C31 C5 C6 C1 175.8(11) no
C31 C5 C6 C37 -4.5(18) no
C1 C6 C37 C38 -106.0(13) no
C1 C6 C37 C42 73.4(15) no
C5 C6 C37 C38 74.3(15) no
C5 C6 C37 C42 -106.4(14) no
C1 C7 C8 C9 179.5(10) no
C1 C7 C12 C11 178.8(10) no
C8 C7 C12 C11 0.8(19) no
C12 C7 C8 C9 -2(2) no
C7 C8 C9 C10 4(2) no
C8 C9 C10 O1 179.5(12) no
C8 C9 C10 C11 -5(2) no
O1 C10 C11 C12 178.6(11) no
C9 C10 C11 C12 3(2) no
C10 C11 C12 C7 -1(2) no
C2 C13 C14 C15 179.1(12) no
C2 C13 C18 C17 -179.7(10) no
C14 C13 C18 C17 0.5(19) no
C18 C13 C14 C15 -1(2) no
C13 C14 C15 C16 1(2) no
C14 C15 C16 O2 -178.2(13) no
C14 C15 C16 C17 -1(2) no
O2 C16 C17 C18 177.8(10) no
C15 C16 C17 C18 0(2) no
C16 C17 C18 C13 0.0(19) no
C3 C19 C20 C21 179.8(11) no
C3 C19 C24 C23 -177.9(11) no
C20 C19 C24 C23 2(2) no
C24 C19 C20 C21 -0(2) no
C19 C20 C21 C22 -1(2) no
C20 C21 C22 O3 -176.2(13) no
C20 C21 C22 C23 1(2) no
O3 C22 C23 C24 178.2(11) no
C21 C22 C23 C24 1(2) no
C22 C23 C24 C19 -3(2) no
C4 C25 C26 C27 177.8(9) no
C4 C25 C30 C29 -179.9(9) no
C26 C25 C30 C29 -1.5(16) no
C30 C25 C26 C27 -0.6(16) no
C25 C26 C27 C28 1.4(18) no
C26 C27 C28 O4 -179.5(11) no
C26 C27 C28 C29 -0.2(18) no
O4 C28 C29 C30 177.5(9) no
C27 C28 C29 C30 -1.9(17) no
C28 C29 C30 C25 2.7(17) no
C5 C31 C32 C33 178.7(10) no
C5 C31 C36 C35 -179.0(10) no
C32 C31 C36 C35 2.0(17) no
C36 C31 C32 C33 -2.3(17) no
C31 C32 C33 C34 1.3(18) no
C32 C33 C34 O5 -179.6(11) no
C32 C33 C34 C35 0.2(19) no
O5 C34 C35 C36 179.3(9) no
C33 C34 C35 C36 -0.5(18) no
C34 C35 C36 C31 -0.7(18) no
C6 C37 C38 C39 -178.3(9) no
C6 C37 C42 C41 177.6(10) no
C38 C37 C42 C41 -3.1(18) no
C42 C37 C38 C39 2.4(17) no
C37 C38 C39 C40 -2.6(18) no
C38 C39 C40 O6 179.5(10) no
C38 C39 C40 C41 3.4(18) no
O6 C40 C41 C42 -179.7(9) no
C39 C40 C41 C42 -3.9(17) no
C40 C41 C42 C37 3.9(18) no
